data_8106112
loop_
_publ_author_name
'Zhang, Fang'
'Huang, Fang'
'Huang, Xiaodong'
'Lu, Yanhua'
'Chen, Qifan'
'Liu, Fei'

_publ_section_title
;
 The crystal structure of
 hexaaqua-bis(\m2-3-(3-(pyridin-4-yl)-1,2,4-oxadiazol-5-yl)propanoato-\k2
 O:O&#x2032;)-tetrakis(3-(3-(pyridin-4-yl)-1,2,4-oxadiazol-5-yl)propanoato-\kO)dierbium(III)
 octahydrate, C60H76N18O32Er2
;
_journal_issue 2
_journal_name_full 'Zeitschrift f\"ur Kristallographie - New Crystal Structures'
_journal_page_first 243
_journal_page_last 245
_journal_paper_doi 10.1515/ncrs-2017-0242
_journal_volume 233
_journal_year 2018
_chemical_formula_moiety
;
 'C60 H60 Er2 N18 O24, 8(H2 O)'
;
_chemical_formula_sum 'C60 H76 Er2 N18 O32'
_chemical_formula_weight 1895.91
_space_group_IT_number 14
_space_group_name_Hall '-P 2yn'
_space_group_name_H-M_alt 'P 1 21/n 1'
_symmetry_cell_setting monoclinic
_symmetry_space_group_name_Hall '-P 2yn'
_symmetry_space_group_name_H-M 'P 1 21/n 1'
_atom_sites_solution_hydrogens geom
_atom_sites_solution_primary direct
_atom_sites_solution_secondary difmap
_audit_creation_method SHELXL-97
_cell_angle_alpha 90.00
_cell_angle_beta 114.398(4)
_cell_angle_gamma 90.00
_cell_formula_units_Z 2
_cell_length_a 10.5441(4)
_cell_length_b 31.1092(9)
_cell_length_c 12.0993(4)
_cell_measurement_reflns_used 9836
_cell_measurement_temperature 296(2)
_cell_measurement_theta_max 27.54
_cell_measurement_theta_min 3.02
_cell_volume 3614.4(2)
_computing_cell_refinement 'SAINT (Bruker, 1998)[9]'
_computing_data_collection 'SMART (Bruker, 1998)'
_computing_data_reduction 'SAINT (Bruker, 1998)'
_computing_molecular_graphics 'SHELXTL (Sheldrick, 2008)'
_computing_publication_material 'SHELXTL (Sheldrick, 2008)'
_computing_structure_refinement 'SHELXL97 (Sheldrick, 2008)'
_computing_structure_solution 'SHELXS97 (Sheldrick, 2008)[10]'
_diffrn_ambient_temperature 296(2)
_diffrn_measured_fraction_theta_full 0.998
_diffrn_measured_fraction_theta_max 0.998
_diffrn_measurement_device_type 'Bruker SMART CCD'
_diffrn_measurement_method '\f and \w scans'
_diffrn_radiation_monochromator graphite
_diffrn_radiation_source 'fine-focus sealed tube'
_diffrn_radiation_type MoK\a
_diffrn_radiation_wavelength 0.71073
_diffrn_reflns_av_R_equivalents 0.0329
_diffrn_reflns_av_sigmaI/netI 0.0456
_diffrn_reflns_Laue_measured_fraction_full 0.998
_diffrn_reflns_Laue_measured_fraction_max 0.998
_diffrn_reflns_limit_h_max 12
_diffrn_reflns_limit_h_min -13
_diffrn_reflns_limit_k_max 38
_diffrn_reflns_limit_k_min -32
_diffrn_reflns_limit_l_max 14
_diffrn_reflns_limit_l_min -10
_diffrn_reflns_number 16106
_diffrn_reflns_point_group_measured_fraction_full 0.998
_diffrn_reflns_point_group_measured_fraction_max 0.998
_diffrn_reflns_theta_full 26.00
_diffrn_reflns_theta_max 26.00
_diffrn_reflns_theta_min 3.21
_exptl_absorpt_coefficient_mu 2.409
_exptl_absorpt_correction_T_max 0.6481
_exptl_absorpt_correction_T_min 0.3635
_exptl_absorpt_correction_type multi-scan
_exptl_absorpt_process_details '(SADABS; Sheldrick, 1996)'
_exptl_crystal_colour pink
_exptl_crystal_density_diffrn 1.742
_exptl_crystal_density_method 'not measured'
_exptl_crystal_description needle
_exptl_crystal_F_000 1908
_exptl_crystal_size_max 0.42
_exptl_crystal_size_mid 0.23
_exptl_crystal_size_min 0.18
_refine_diff_density_max 0.974
_refine_diff_density_min -1.168
_refine_diff_density_rms 0.096
_refine_ls_extinction_method none
_refine_ls_goodness_of_fit_ref 1.155
_refine_ls_hydrogen_treatment constr
_refine_ls_matrix_type full
_refine_ls_number_parameters 505
_refine_ls_number_reflns 7077
_refine_ls_number_restraints 0
_refine_ls_restrained_S_all 1.155
_refine_ls_R_factor_all 0.0523
_refine_ls_R_factor_gt 0.0431
_refine_ls_shift/su_max 0.003
_refine_ls_shift/su_mean 0.000
_refine_ls_structure_factor_coef Fsqd
_refine_ls_weighting_details
;
'calc w=1/[\s^2^(Fo^2^)+(0.0155P)^2^+7.1933P] where P=(Fo^2^+2Fc^2^)/3'
;
_refine_ls_weighting_scheme calc
_refine_ls_wR_factor_gt 0.0773
_refine_ls_wR_factor_ref 0.0805
_reflns_number_gt 6216
_reflns_number_total 7077
_reflns_threshold_expression >2sigma(I)
_cod_data_source_file suppl_ncrs-2017-0242_suppl.cif
_cod_data_source_block exp_266_109
_cod_database_code 8106112
_shelx_space_group_comment
;
The symmetry employed for this shelxl refinement is uniquely defined
by the following loop, which should always be used as a source of
symmetry information in preference to the above space-group names.
They are only intended as comments.
;

loop_
_symmetry_equiv_pos_as_xyz
'x, y, z'
'-x+1/2, y+1/2, -z+1/2'
'-x, -y, -z'
'x-1/2, -y-1/2, z-1/2'

loop_
_atom_site_label
_atom_site_type_symbol
_atom_site_fract_x
_atom_site_fract_y
_atom_site_fract_z
_atom_site_U_iso_or_equiv
_atom_site_adp_type
_atom_site_occupancy
_atom_site_symmetry_multiplicity
_atom_site_calc_flag
_atom_site_refinement_flags
_atom_site_disorder_assembly
_atom_site_disorder_group
C1A C 0.9145(5) 0.56796(14) 0.5526(4) 0.0247(10) Uani 1 1 d . . .
C1B C 0.4908(5) 0.46657(13) 0.1819(4) 0.0256(10) Uani 1 1 d . . .
C1C C 0.3815(5) 0.56878(15) 0.4769(4) 0.0313(11) Uani 1 1 d . . .
C2A C 1.0281(5) 0.60085(15) 0.5793(4) 0.0340(11) Uani 1 1 d . . .
H2A1 H 0.9857 0.6291 0.5589 0.041 Uiso 1 1 calc R . .
H2A2 H 1.0755 0.5953 0.5270 0.041 Uiso 1 1 calc R . .
C2B C 0.3527(5) 0.44697(16) 0.0981(5) 0.0370(12) Uani 1 1 d . . .
H2B1 H 0.2994 0.4685 0.0392 0.044 Uiso 1 1 calc R . .
H2B2 H 0.3010 0.4396 0.1457 0.044 Uiso 1 1 calc R . .
C2C C 0.3937(6) 0.61668(17) 0.4493(5) 0.0480(14) Uani 1 1 d . . .
H2C1 H 0.3720 0.6346 0.5048 0.058 Uiso 1 1 calc R . .
H2C2 H 0.4881 0.6230 0.4599 0.058 Uiso 1 1 calc R . .
C3A C 1.1352(5) 0.60152(15) 0.7098(5) 0.0396(13) Uani 1 1 d . . .
H3A1 H 1.1020 0.5838 0.7585 0.048 Uiso 1 1 calc R . .
H3A2 H 1.2211 0.5889 0.7138 0.048 Uiso 1 1 calc R . .
C3B C 0.3645(5) 0.40694(16) 0.0302(4) 0.0384(12) Uani 1 1 d . . .
H3B1 H 0.2727 0.3996 -0.0305 0.046 Uiso 1 1 calc R . .
H3B2 H 0.4230 0.4135 -0.0119 0.046 Uiso 1 1 calc R . .
C3C C 0.2962(7) 0.62563(18) 0.3241(6) 0.0558(16) Uani 1 1 d . . .
H3C1 H 0.2035 0.6170 0.3134 0.067 Uiso 1 1 calc R . .
H3C2 H 0.3219 0.6084 0.2697 0.067 Uiso 1 1 calc R . .
C4A C 1.1646(5) 0.64523(15) 0.7625(4) 0.0307(11) Uani 1 1 d . . .
C4B C 0.4225(5) 0.36937(16) 0.1084(4) 0.0316(11) Uani 1 1 d . . .
C4C C 0.2932(6) 0.67274(16) 0.2895(6) 0.0423(13) Uani 1 1 d . . .
C5A C 1.1782(4) 0.70986(14) 0.8090(4) 0.0271(10) Uani 1 1 d . . .
C5B C 0.4891(5) 0.30881(15) 0.1857(4) 0.0303(11) Uani 1 1 d . . .
C5C C 0.2995(5) 0.73899(16) 0.2729(5) 0.0343(12) Uani 1 1 d . . .
C6A C 1.1528(4) 0.75669(14) 0.8009(4) 0.0259(10) Uani 1 1 d . . .
C6B C 0.5043(5) 0.26220(16) 0.1961(5) 0.0322(11) Uani 1 1 d . . .
C6C C 0.3305(5) 0.78504(15) 0.2995(5) 0.0318(11) Uani 1 1 d . . .
C7A C 1.2204(5) 0.78305(15) 0.9011(4) 0.0325(11) Uani 1 1 d . . .
H7A H 1.2802 0.7715 0.9753 0.039 Uiso 1 1 calc R . .
C7B C 0.4358(5) 0.23645(16) 0.0962(5) 0.0401(12) Uani 1 1 d . . .
H7B H 0.3778 0.2486 0.0222 0.048 Uiso 1 1 calc R . .
C7C C 0.4314(5) 0.79821(17) 0.4085(5) 0.0414(13) Uani 1 1 d . . .
H7C H 0.4809 0.7783 0.4682 0.050 Uiso 1 1 calc R . .
C8A C 1.1965(5) 0.82646(15) 0.8875(5) 0.0349(11) Uani 1 1 d . . .
H8A H 1.2424 0.8440 0.9545 0.042 Uiso 1 1 calc R . .
C8B C 0.4543(6) 0.19258(18) 0.1071(6) 0.0503(15) Uani 1 1 d . . .
H8B H 0.4065 0.1756 0.0392 0.060 Uiso 1 1 calc R . .
C8C C 0.4575(6) 0.84132(19) 0.4271(5) 0.0500(14) Uani 1 1 d . . .
H8C H 0.5260 0.8499 0.5015 0.060 Uiso 1 1 calc R . .
C9A C 1.0459(5) 0.81963(16) 0.6906(5) 0.0355(11) Uani 1 1 d . . .
H9A H 0.9848 0.8321 0.6183 0.043 Uiso 1 1 calc R . .
C9B C 0.6023(6) 0.1981(2) 0.3045(6) 0.0517(15) Uani 1 1 d . . .
H9B H 0.6612 0.1852 0.3768 0.062 Uiso 1 1 calc R . .
C9C C 0.2942(6) 0.85876(16) 0.2424(5) 0.0426(13) Uani 1 1 d . . .
H9C H 0.2465 0.8795 0.1847 0.051 Uiso 1 1 calc R . .
C10A C 1.0631(5) 0.77542(15) 0.6939(4) 0.0315(11) Uani 1 1 d . . .
H10A H 1.0151 0.7588 0.6254 0.038 Uiso 1 1 calc R . .
C10B C 0.5893(5) 0.24221(18) 0.3034(5) 0.0446(13) Uani 1 1 d . . .
H10B H 0.6366 0.2582 0.3734 0.054 Uiso 1 1 calc R . .
C10C C 0.2593(5) 0.81624(15) 0.2148(5) 0.0361(12) Uani 1 1 d . . .
H10C H 0.1890 0.8086 0.1405 0.043 Uiso 1 1 calc R . .
Er1 Er 0.66356(2) 0.517714(6) 0.448817(19) 0.02577(7) Uani 1 1 d . . .
N1A N 1.2701(4) 0.69256(12) 0.9072(4) 0.0354(10) Uani 1 1 d . . .
N1B N 0.5563(4) 0.33476(14) 0.2750(4) 0.0393(10) Uani 1 1 d . . .
N1C N 0.2221(5) 0.72612(14) 0.1648(5) 0.0483(12) Uani 1 1 d . . .
N2A N 1.1107(4) 0.68175(12) 0.7160(4) 0.0302(9) Uani 1 1 d . . .
N2B N 0.4041(4) 0.32905(12) 0.0798(4) 0.0306(9) Uani 1 1 d . . .
N2C N 0.3491(5) 0.70596(15) 0.3572(4) 0.0456(11) Uani 1 1 d . . .
N3A N 1.1114(4) 0.84504(13) 0.7842(4) 0.0360(10) Uani 1 1 d . . .
N3B N 0.5369(5) 0.17316(15) 0.2098(5) 0.0520(13) Uani 1 1 d . . .
N3C N 0.3929(5) 0.87161(14) 0.3476(4) 0.0469(12) Uani 1 1 d . . .
O1 O 0.7283(3) 0.52209(11) 0.6601(3) 0.0390(8) Uani 1 1 d . . .
H11 H 0.7828 0.5096 0.6981 0.058 Uiso 1 1 d R . .
H12 H 0.6639 0.5194 0.6889 0.058 Uiso 1 1 d R . .
O1A O 0.9427(3) 0.52962(9) 0.5816(3) 0.0291(7) Uani 1 1 d . . .
O1B O 0.4964(3) 0.48242(10) 0.2801(3) 0.0281(7) Uani 1 1 d . . .
O1C O 0.4773(3) 0.54411(11) 0.4802(3) 0.0373(8) Uani 1 1 d . . .
O2 O 0.7945(3) 0.50411(10) 0.3364(3) 0.0312(7) Uani 1 1 d . . .
H21 H 0.7483 0.4936 0.2748 0.047 Uiso 1 1 d R . .
H22 H 0.8651 0.4944 0.3584 0.047 Uiso 1 1 d R . .
O2A O 0.7902(3) 0.58059(10) 0.4956(3) 0.0353(8) Uani 1 1 d . . .
O2B O 0.5888(3) 0.46649(11) 0.1499(3) 0.0360(8) Uani 1 1 d . . .
O2C O 0.2806(3) 0.55549(11) 0.4960(3) 0.0390(8) Uani 1 1 d . . .
O3 O 0.5682(3) 0.56633(10) 0.2831(3) 0.0399(9) Uani 1 1 d . . .
H31 H 0.5882 0.5904 0.2829 0.060 Uiso 1 1 d R . .
H32 H 0.5135 0.5593 0.2300 0.060 Uiso 1 1 d R . .
O3A O 1.2610(3) 0.64836(10) 0.8768(3) 0.0349(8) Uani 1 1 d . . .
O3B O 0.5117(4) 0.37571(11) 0.2249(3) 0.0394(8) Uani 1 1 d . . .
O3C O 0.2178(4) 0.68120(12) 0.1752(4) 0.0565(11) Uani 1 1 d . . .
O4 O 0.3586(4) 0.55722(13) 0.0529(3) 0.0533(10) Uani 1 1 d . . .
H41 H 0.3783 0.5509 -0.0038 0.080 Uiso 1 1 d R . .
H42 H 0.2745 0.5607 0.0312 0.080 Uiso 1 1 d R . .
O5 O 0.9491(4) 0.47513(13) 0.8297(4) 0.0605(11) Uani 1 1 d . . .
H51 H 0.9355 0.4663 0.8879 0.091 Uiso 1 1 d R . .
H52 H 0.9857 0.4597 0.7964 0.091 Uiso 1 1 d R . .
O6 O 0.5554(4) 0.94695(13) 0.4518(4) 0.0575(11) Uani 1 1 d . . .
H61 H 0.5138 0.9243 0.4255 0.086 Uiso 1 1 d R . .
H62 H 0.5280 0.9667 0.4028 0.086 Uiso 1 1 d R . .
O7 O 0.5962(4) 0.08174(13) 0.2504(4) 0.0600(11) Uani 1 1 d . . .
H71 H 0.5845 0.1079 0.2447 0.090 Uiso 1 1 d R . .
H72 H 0.6323 0.0651 0.2194 0.090 Uiso 1 1 d R . .

loop_
_atom_site_aniso_label
_atom_site_aniso_U_11
_atom_site_aniso_U_22
_atom_site_aniso_U_33
_atom_site_aniso_U_23
_atom_site_aniso_U_13
_atom_site_aniso_U_12
C1A 0.031(2) 0.021(2) 0.021(2) -0.0047(18) 0.010(2) -0.0035(19)
C1B 0.030(2) 0.016(2) 0.024(2) 0.0009(19) 0.005(2) 0.0007(18)
C1C 0.035(3) 0.030(3) 0.027(3) 0.001(2) 0.012(2) 0.004(2)
C2A 0.033(3) 0.030(3) 0.032(3) -0.002(2) 0.007(2) -0.007(2)
C2B 0.031(3) 0.032(3) 0.039(3) -0.007(2) 0.005(2) -0.001(2)
C2C 0.057(4) 0.037(3) 0.043(3) 0.002(3) 0.014(3) 0.000(3)
C3A 0.031(3) 0.026(3) 0.045(3) -0.002(2) -0.001(2) -0.002(2)
C3B 0.043(3) 0.034(3) 0.027(3) -0.009(2) 0.004(2) -0.008(2)
C3C 0.064(4) 0.035(3) 0.062(4) -0.002(3) 0.020(3) 0.002(3)
C4A 0.028(2) 0.026(2) 0.034(3) -0.003(2) 0.009(2) -0.002(2)
C4B 0.031(3) 0.034(3) 0.028(3) -0.007(2) 0.010(2) -0.004(2)
C4C 0.045(3) 0.026(3) 0.062(4) 0.000(3) 0.029(3) 0.000(2)
C5A 0.024(2) 0.025(2) 0.031(3) -0.002(2) 0.010(2) -0.0028(19)
C5B 0.024(2) 0.036(3) 0.031(3) -0.005(2) 0.012(2) -0.002(2)
C5C 0.031(3) 0.032(3) 0.046(3) 0.014(2) 0.022(2) 0.008(2)
C6A 0.023(2) 0.023(2) 0.033(3) -0.003(2) 0.014(2) -0.0035(18)
C6B 0.031(3) 0.035(3) 0.036(3) 0.002(2) 0.019(2) 0.002(2)
C6C 0.032(3) 0.032(3) 0.037(3) 0.008(2) 0.020(2) 0.003(2)
C7A 0.035(3) 0.029(3) 0.026(3) 0.002(2) 0.004(2) 0.002(2)
C7B 0.043(3) 0.036(3) 0.040(3) 0.001(2) 0.017(3) 0.006(2)
C7C 0.043(3) 0.037(3) 0.042(3) 0.007(2) 0.015(3) 0.011(2)
C8A 0.036(3) 0.028(3) 0.034(3) -0.009(2) 0.009(2) -0.005(2)
C8B 0.061(4) 0.041(3) 0.057(4) -0.009(3) 0.033(3) -0.004(3)
C8C 0.050(3) 0.047(3) 0.046(4) -0.002(3) 0.012(3) 0.001(3)
C9A 0.036(3) 0.035(3) 0.031(3) 0.003(2) 0.010(2) 0.004(2)
C9B 0.049(3) 0.054(4) 0.056(4) 0.024(3) 0.025(3) 0.011(3)
C9C 0.052(3) 0.033(3) 0.045(3) 0.012(3) 0.023(3) 0.008(3)
C10A 0.030(3) 0.034(3) 0.026(3) -0.007(2) 0.007(2) 0.000(2)
C10B 0.039(3) 0.051(4) 0.042(3) 0.006(3) 0.014(3) 0.002(3)
C10C 0.041(3) 0.031(3) 0.039(3) 0.007(2) 0.020(2) 0.002(2)
Er1 0.02686(11) 0.02379(11) 0.02495(11) -0.00332(10) 0.00899(8) 0.00154(10)
N1A 0.039(2) 0.024(2) 0.035(2) -0.0061(18) 0.006(2) -0.0008(18)
N1B 0.046(3) 0.035(2) 0.030(2) 0.000(2) 0.010(2) 0.001(2)
N1C 0.049(3) 0.027(2) 0.058(3) 0.008(2) 0.012(3) -0.002(2)
N2A 0.030(2) 0.021(2) 0.032(2) -0.0065(17) 0.0058(18) -0.0028(16)
N2B 0.032(2) 0.029(2) 0.027(2) -0.0044(18) 0.0093(18) -0.0004(17)
N2C 0.051(3) 0.044(3) 0.044(3) 0.017(2) 0.022(2) 0.014(2)
N3A 0.040(2) 0.027(2) 0.036(2) -0.0023(19) 0.011(2) -0.0007(19)
N3B 0.061(3) 0.042(3) 0.067(4) 0.009(3) 0.040(3) 0.006(2)
N3C 0.055(3) 0.032(2) 0.054(3) -0.004(2) 0.023(3) -0.003(2)
O1 0.0308(17) 0.057(2) 0.0299(18) -0.0050(17) 0.0128(15) -0.0031(17)
O1A 0.0295(17) 0.0199(16) 0.0368(19) 0.0010(14) 0.0128(15) 0.0024(13)
O1B 0.0315(16) 0.0282(16) 0.0236(16) -0.0023(14) 0.0102(13) -0.0022(14)
O1C 0.0291(17) 0.0398(19) 0.044(2) -0.0043(17) 0.0163(16) 0.0052(15)
O2 0.0250(16) 0.0339(18) 0.0326(18) -0.0088(15) 0.0097(14) 0.0021(14)
O2A 0.0226(16) 0.0326(18) 0.039(2) 0.0026(16) 0.0014(15) 0.0023(14)
O2B 0.0334(18) 0.045(2) 0.0300(18) -0.0132(16) 0.0140(15) -0.0077(15)
O2C 0.0324(18) 0.046(2) 0.040(2) 0.0083(18) 0.0166(16) 0.0067(16)
O3 0.046(2) 0.0219(17) 0.035(2) -0.0001(15) -0.0001(16) -0.0051(15)
O3A 0.0374(19) 0.0244(17) 0.0305(19) -0.0037(14) 0.0016(15) 0.0006(14)
O3B 0.046(2) 0.0334(19) 0.0274(19) -0.0072(16) 0.0035(16) -0.0023(16)
O3C 0.064(3) 0.034(2) 0.060(3) 0.005(2) 0.015(2) -0.005(2)
O4 0.051(2) 0.074(3) 0.030(2) -0.002(2) 0.0129(18) 0.004(2)
O5 0.074(3) 0.061(3) 0.048(3) 0.009(2) 0.028(2) 0.019(2)
O6 0.065(3) 0.046(2) 0.059(3) -0.009(2) 0.023(2) -0.008(2)
O7 0.077(3) 0.045(2) 0.063(3) -0.007(2) 0.034(2) -0.001(2)

loop_
_atom_type_symbol
_atom_type_description
_atom_type_scat_dispersion_real
_atom_type_scat_dispersion_imag
_atom_type_scat_source
C C 0.0033 0.0016 'International Tables Vol C Tables 4.2.6.8 and 6.1.1.4'
H H 0.0000 0.0000 'International Tables Vol C Tables 4.2.6.8 and 6.1.1.4'
Er Er -0.2586 4.9576 'International Tables Vol C Tables 4.2.6.8 and 6.1.1.4'
N N 0.0061 0.0033 'International Tables Vol C Tables 4.2.6.8 and 6.1.1.4'
O O 0.0106 0.0060 'International Tables Vol C Tables 4.2.6.8 and 6.1.1.4'

loop_
_geom_angle_atom_site_label_1
_geom_angle_atom_site_label_2
_geom_angle_atom_site_label_3
_geom_angle
_geom_angle_site_symmetry_1
_geom_angle_site_symmetry_3
O1A C1A O2A 121.7(4) . .
O1A C1A C2A 121.0(4) . .
O2A C1A C2A 117.3(4) . .
O1A C1A Er1 70.9(2) . .
O2A C1A Er1 51.1(2) . .
C2A C1A Er1 165.9(3) . .
O2B C1B O1B 124.7(4) . .
O2B C1B C2B 118.9(4) . .
O1B C1B C2B 116.4(4) . .
O2C C1C O1C 121.8(4) . .
O2C C1C C2C 120.8(4) . .
O1C C1C C2C 117.3(4) . .
O2C C1C Er1 51.8(2) . 3_666
O1C C1C Er1 70.1(3) . 3_666
C2C C1C Er1 171.4(3) . 3_666
C1A C2A C3A 114.7(4) . .
C1A C2A H2A1 108.6 . .
C3A C2A H2A1 108.6 . .
C1A C2A H2A2 108.6 . .
C3A C2A H2A2 108.6 . .
H2A1 C2A H2A2 107.6 . .
C1B C2B C3B 114.8(4) . .
C1B C2B H2B1 108.6 . .
C3B C2B H2B1 108.6 . .
C1B C2B H2B2 108.6 . .
C3B C2B H2B2 108.6 . .
H2B1 C2B H2B2 107.6 . .
C3C C2C C1C 108.7(5) . .
C3C C2C H2C1 109.9 . .
C1C C2C H2C1 109.9 . .
C3C C2C H2C2 109.9 . .
C1C C2C H2C2 109.9 . .
H2C1 C2C H2C2 108.3 . .
C4A C3A C2A 113.3(4) . .
C4A C3A H3A1 108.9 . .
C2A C3A H3A1 108.9 . .
C4A C3A H3A2 108.9 . .
C2A C3A H3A2 108.9 . .
H3A1 C3A H3A2 107.7 . .
C4B C3B C2B 114.1(4) . .
C4B C3B H3B1 108.7 . .
C2B C3B H3B1 108.7 . .
C4B C3B H3B2 108.7 . .
C2B C3B H3B2 108.7 . .
H3B1 C3B H3B2 107.6 . .
C2C C3C C4C 113.2(5) . .
C2C C3C H3C1 108.9 . .
C4C C3C H3C1 108.9 . .
C2C C3C H3C2 108.9 . .
C4C C3C H3C2 108.9 . .
H3C1 C3C H3C2 107.7 . .
N2A C4A O3A 113.3(4) . .
N2A C4A C3A 130.2(4) . .
O3A C4A C3A 116.5(4) . .
N2B C4B O3B 112.6(4) . .
N2B C4B C3B 128.5(4) . .
O3B C4B C3B 118.8(4) . .
N2C C4C O3C 115.2(5) . .
N2C C4C C3C 129.8(6) . .
O3C C4C C3C 114.9(5) . .
N1A C5A N2A 115.1(4) . .
N1A C5A C6A 121.0(4) . .
N2A C5A C6A 123.8(4) . .
N1B C5B N2B 114.3(4) . .
N1B C5B C6B 122.9(5) . .
N2B C5B C6B 122.8(4) . .
N1C C5C N2C 113.9(5) . .
N1C C5C C6C 120.9(4) . .
N2C C5C C6C 125.2(5) . .
C10A C6A C7A 118.4(4) . .
C10A C6A C5A 121.0(4) . .
C7A C6A C5A 120.7(4) . .
C7B C6B C10B 117.6(5) . .
C7B C6B C5B 120.1(5) . .
C10B C6B C5B 122.3(5) . .
C7C C6C C10C 118.0(5) . .
C7C C6C C5C 120.9(5) . .
C10C C6C C5C 121.0(5) . .
C8A C7A C6A 118.3(4) . .
C8A C7A H7A 120.9 . .
C6A C7A H7A 120.9 . .
C8B C7B C6B 119.3(5) . .
C8B C7B H7B 120.4 . .
C6B C7B H7B 120.4 . .
C8C C7C C6C 118.3(5) . .
C8C C7C H7C 120.8 . .
C6C C7C H7C 120.8 . .
N3A C8A C7A 124.0(5) . .
N3A C8A H8A 118.0 . .
C7A C8A H8A 118.0 . .
N3B C8B C7B 123.4(6) . .
N3B C8B H8B 118.3 . .
C7B C8B H8B 118.3 . .
N3C C8C C7C 124.9(6) . .
N3C C8C H8C 117.6 . .
C7C C8C H8C 117.6 . .
N3A C9A C10A 123.7(5) . .
N3A C9A H9A 118.1 . .
C10A C9A H9A 118.1 . .
N3B C9B C10B 124.3(6) . .
N3B C9B H9B 117.8 . .
C10B C9B H9B 117.8 . .
N3C C9C C10C 123.1(5) . .
N3C C9C H9C 118.5 . .
C10C C9C H9C 118.5 . .
C6A C10A C9A 118.5(4) . .
C6A C10A H10A 120.7 . .
C9A C10A H10A 120.7 . .
C9B C10B C6B 118.7(6) . .
C9B C10B H10B 120.7 . .
C6B C10B H10B 120.7 . .
C9C C10C C6C 119.0(5) . .
C9C C10C H10C 120.5 . .
C6C C10C H10C 120.5 . .
O1C Er1 O2A 95.97(11) . .
O1C Er1 O2 155.31(12) . .
O2A Er1 O2 82.84(11) . .
O1C Er1 O1B 85.70(11) . .
O2A Er1 O1B 139.64(11) . .
O2 Er1 O1B 79.70(10) . .
O1C Er1 O1 71.65(12) . .
O2A Er1 O1 78.81(12) . .
O2 Er1 O1 131.52(11) . .
O1B Er1 O1 138.24(11) . .
O1C Er1 O3 79.62(12) . .
O2A Er1 O3 70.58(11) . .
O2 Er1 O3 76.73(11) . .
O1B Er1 O3 70.11(11) . .
O1 Er1 O3 135.13(12) . .
O1C Er1 O2C 115.14(12) . 3_666
O2A Er1 O2C 133.87(11) . 3_666
O2 Er1 O2C 81.54(11) . 3_666
O1B Er1 O2C 78.82(11) . 3_666
O1 Er1 O2C 79.86(12) . 3_666
O3 Er1 O2C 144.62(11) . 3_666
O1C Er1 O1A 129.78(11) . .
O2A Er1 O1A 50.67(10) . .
O2 Er1 O1A 67.42(10) . .
O1B Er1 O1A 144.48(10) . .
O1 Er1 O1A 66.22(10) . .
O3 Er1 O1A 112.76(10) . .
O2C Er1 O1A 83.29(10) 3_666 .
O1C Er1 O1C 66.02(13) . 3_666
O2A Er1 O1C 147.43(11) . 3_666
O2 Er1 O1C 125.02(10) . 3_666
O1B Er1 O1C 68.85(10) . 3_666
O1 Er1 O1C 69.95(11) . 3_666
O3 Er1 O1C 127.45(11) . 3_666
O2C Er1 O1C 49.56(10) 3_666 3_666
O1A Er1 O1C 119.75(9) . 3_666
O1C Er1 C1A 115.34(12) . .
O2A Er1 C1A 25.30(11) . .
O2 Er1 C1A 72.26(11) . .
O1B Er1 C1A 149.17(11) . .
O1 Er1 C1A 72.18(11) . .
O3 Er1 C1A 90.84(12) . .
O2C Er1 C1A 108.74(12) 3_666 .
O1A Er1 C1A 25.46(10) . .
O1C Er1 C1A 139.03(11) 3_666 .
O1C Er1 C1C 91.11(13) . 3_666
O2A Er1 C1C 148.57(12) . 3_666
O2 Er1 C1C 102.76(12) . 3_666
O1B Er1 C1C 71.31(12) . 3_666
O1 Er1 C1C 74.47(12) . 3_666
O3 Er1 C1C 140.84(12) . 3_666
O2C Er1 C1C 24.40(11) 3_666 3_666
O1A Er1 C1C 102.43(11) . 3_666
O1C Er1 C1C 25.20(11) 3_666 3_666
C1A Er1 C1C 126.87(13) . 3_666
C5A N1A O3A 102.7(4) . .
C5B N1B O3B 103.5(4) . .
C5C N1C O3C 104.4(4) . .
C4A N2A C5A 102.6(4) . .
C4B N2B C5B 103.1(4) . .
C4C N2C C5C 101.0(5) . .
C9A N3A C8A 117.2(4) . .
C9B N3B C8B 116.7(5) . .
C8C N3C C9C 116.6(5) . .
Er1 O1 H11 118.6 . .
Er1 O1 H12 119.6 . .
H11 O1 H12 104.4 . .
C1A O1A Er1 83.7(3) . .
C1B O1B Er1 136.6(3) . .
C1C O1C Er1 160.6(3) . .
C1C O1C Er1 84.7(3) . 3_666
Er1 O1C Er1 113.98(13) . 3_666
Er1 O2 H21 110.4 . .
Er1 O2 H22 127.6 . .
H21 O2 H22 108.0 . .
C1A O2A Er1 103.6(3) . .
C1C O2C Er1 103.8(3) . 3_666
Er1 O3 H31 126.5 . .
Er1 O3 H32 118.5 . .
H31 O3 H32 114.9 . .
C4A O3A N1A 106.2(3) . .
C4B O3B N1B 106.4(3) . .
C4C O3C N1C 105.5(4) . .
H41 O4 H42 112.2 . .
H51 O5 H52 120.7 . .
H61 O6 H62 113.0 . .
H71 O7 H72 132.0 . .

loop_
_geom_bond_atom_site_label_1
_geom_bond_atom_site_label_2
_geom_bond_distance
_geom_bond_site_symmetry_2
C1A O1A 1.244(5) .
C1A O2A 1.265(5) .
C1A C2A 1.506(6) .
C1A Er1 2.876(4) .
C1B O2B 1.245(5) .
C1B O1B 1.265(5) .
C1B C2B 1.516(6) .
C1C O2C 1.249(5) .
C1C O1C 1.256(5) .
C1C C2C 1.544(7) .
C1C Er1 2.937(5) 3_666
C2A C3A 1.516(7) .
C2A H2A1 0.9700 .
C2A H2A2 0.9700 .
C2B C3B 1.525(7) .
C2B H2B1 0.9700 .
C2B H2B2 0.9700 .
C2C C3C 1.464(8) .
C2C H2C1 0.9700 .
C2C H2C2 0.9700 .
C3A C4A 1.479(6) .
C3A H3A1 0.9700 .
C3A H3A2 0.9700 .
C3B C4B 1.469(7) .
C3B H3B1 0.9700 .
C3B H3B2 0.9700 .
C3C C4C 1.521(7) .
C3C H3C1 0.9700 .
C3C H3C2 0.9700 .
C4A N2A 1.291(6) .
C4A O3A 1.340(6) .
C4B N2B 1.294(6) .
C4B O3B 1.347(6) .
C4C N2C 1.299(7) .
C4C O3C 1.306(7) .
C5A N1A 1.300(6) .
C5A N2A 1.370(6) .
C5A C6A 1.477(6) .
C5B N1B 1.300(6) .
C5B N2B 1.376(6) .
C5B C6B 1.459(7) .
C5C N1C 1.287(7) .
C5C N2C 1.388(6) .
C5C C6C 1.475(7) .
C6A C10A 1.378(6) .
C6A C7A 1.392(6) .
C6B C7B 1.380(7) .
C6B C10B 1.383(7) .
C6C C7C 1.371(7) .
C6C C10C 1.385(7) .
C7A C8A 1.371(6) .
C7A H7A 0.9300 .
C7B C8B 1.377(7) .
C7B H7B 0.9300 .
C7C C8C 1.369(7) .
C7C H7C 0.9300 .
C8A N3A 1.333(6) .
C8A H8A 0.9300 .
C8B N3B 1.332(8) .
C8B H8B 0.9300 .
C8C N3C 1.318(7) .
C8C H8C 0.9300 .
C9A N3A 1.318(6) .
C9A C10A 1.385(7) .
C9A H9A 0.9300 .
C9B N3B 1.319(8) .
C9B C10B 1.377(8) .
C9B H9B 0.9300 .
C9C N3C 1.330(7) .
C9C C10C 1.377(7) .
C9C H9C 0.9300 .
C10A H10A 0.9300 .
C10B H10B 0.9300 .
C10C H10C 0.9300 .
Er1 O1C 2.300(3) .
Er1 O2A 2.303(3) .
Er1 O2 2.342(3) .
Er1 O1B 2.347(3) .
Er1 O1 2.362(3) .
Er1 O3 2.378(3) .
Er1 O2C 2.378(3) 3_666
Er1 O1A 2.734(3) .
Er1 O1C 2.774(3) 3_666
Er1 C1C 2.937(5) 3_666
N1A O3A 1.416(5) .
N1B O3B 1.406(5) .
N1C O3C 1.405(5) .
O1 H11 0.6881 .
O1 H12 0.8857 .
O1C Er1 2.774(3) 3_666
O2 H21 0.7746 .
O2 H22 0.7442 .
O2C Er1 2.378(3) 3_666
O3 H31 0.7795 .
O3 H32 0.6983 .
O4 H41 0.8186 .
O4 H42 0.8215 .
O5 H51 0.8209 .
O5 H52 0.8185 .
O6 H61 0.8205 .
O6 H62 0.8197 .
O7 H71 0.8206 .
O7 H72 0.8200 .
